data_4111649
loop_
_publ_author_name
'Gui Yu'
'Shiwei Yin'
'Yunqi Liu'
'Jiangshan Chen'
'Xinjun Xu'
'Xiaobo Sun'
'Dongge Ma'
'Xiaowei Zhan'
'Qian Peng'
'Zhigang Shuai'
'Benzhong Tang'
'Daoben Zhu'
'Weihai Fang'
'Yi Luo'

_publ_section_title
;
 Structures, Electronic States, Photoluminescence, and Carrier Transport
 Properties of 1,1-Disubstituted 2,3,4,5-Tetraphenylsiloles
;
_journal_name_full 'Journal of the American Chemical Society'
_journal_page_first 6335
_journal_page_last 6346
_journal_paper_doi 10.1021/ja044628b
_journal_volume 127
_journal_year 2005
_chemical_formula_sum 'C30 H26 Si'
_chemical_formula_weight 414.60
_chemical_name_systematic
; 
 ? 
;
_space_group_IT_number 14
_symmetry_cell_setting monoclinic
_symmetry_space_group_name_Hall '-P 2yn'
_symmetry_space_group_name_H-M 'P 1 21/n 1'
_atom_sites_solution_hydrogens geom
_atom_sites_solution_primary direct
_atom_sites_solution_secondary difmap
_audit_creation_method SHELXL-97
_cell_angle_alpha 90.00
_cell_angle_beta 96.25(3)
_cell_angle_gamma 90.00
_cell_formula_units_Z 8
_cell_length_a 9.0912(18)
_cell_length_b 18.649(4)
_cell_length_c 28.255(6)
_cell_measurement_reflns_used 35557
_cell_measurement_temperature 293(2)
_cell_measurement_theta_max 27.48
_cell_measurement_theta_min 1.31
_cell_volume 4761.9(17)
_computing_cell_refinement 'Rapid Auto(Rigaku 2001)'
_computing_data_collection 'Rapid Auto(Rigaku 2001)'
_computing_data_reduction 'Rapid Auto(Rigaku 2001)'
_computing_structure_refinement 'SHELXL-97 (Sheldrick, 1997)'
_computing_structure_solution 'SHELXS-97 (Sheldrick, 1990)'
_diffrn_ambient_temperature 293(2)
_diffrn_measured_fraction_theta_full 0.929
_diffrn_measured_fraction_theta_max 0.929
_diffrn_measurement_device_type 'Rigaku Raxis Rapid IP'
_diffrn_measurement_method oscillation
_diffrn_radiation_monochromator graphite
_diffrn_radiation_source 'Rotating Anode'
_diffrn_radiation_type MoK\a
_diffrn_radiation_wavelength 0.71073
_diffrn_reflns_av_R_equivalents 0.1153
_diffrn_reflns_av_sigmaI/netI 0.1526
_diffrn_reflns_limit_h_max 10
_diffrn_reflns_limit_h_min -10
_diffrn_reflns_limit_k_max 24
_diffrn_reflns_limit_k_min -23
_diffrn_reflns_limit_l_max 36
_diffrn_reflns_limit_l_min -36
_diffrn_reflns_number 35557
_diffrn_reflns_theta_full 27.48
_diffrn_reflns_theta_max 27.48
_diffrn_reflns_theta_min 1.31
_exptl_absorpt_coefficient_mu 0.113
_exptl_absorpt_correction_T_max 0.9682
_exptl_absorpt_correction_T_min 0.9156
_exptl_absorpt_correction_type empirical
_exptl_absorpt_process_details abscor
_exptl_crystal_colour colorless
_exptl_crystal_density_diffrn 1.157
_exptl_crystal_description block
_exptl_crystal_F_000 1760
_exptl_crystal_size_max 0.80
_exptl_crystal_size_mid 0.34
_exptl_crystal_size_min 0.29
_refine_diff_density_max 0.278
_refine_diff_density_min -0.263
_refine_diff_density_rms 0.056
_refine_ls_extinction_coef 0.0035(5)
_refine_ls_extinction_expression Fc^*^=kFc[1+0.001xFc^2^\l^3^/sin(2\q)]^-1/4^
_refine_ls_extinction_method SHELXL
_refine_ls_goodness_of_fit_ref 1.027
_refine_ls_hydrogen_treatment mixed
_refine_ls_matrix_type full
_refine_ls_number_parameters 560
_refine_ls_number_reflns 10141
_refine_ls_number_restraints 0
_refine_ls_restrained_S_all 1.027
_refine_ls_R_factor_all 0.1466
_refine_ls_R_factor_gt 0.0745
_refine_ls_shift/su_max 0.001
_refine_ls_shift/su_mean 0.000
_refine_ls_structure_factor_coef Fsqd
_refine_ls_weighting_details 'calc w=1/[\s^2^(Fo^2^)+(0.0835P)^2^+0.0000P] where P=(Fo^2^+2Fc^2^)/3'
_refine_ls_weighting_scheme calc
_refine_ls_wR_factor_gt 0.1908
_refine_ls_wR_factor_ref 0.2144
_reflns_number_gt 4783
_reflns_number_total 10141
_reflns_threshold_expression >2sigma(I)
_cod_data_source_file ja044628bsi20050117_014210.cif
_cod_data_source_block c
_cod_original_cell_volume 4761.9(16)
_cod_database_code 4111649

loop_
_symmetry_equiv_pos_as_xyz
'x, y, z'
'-x+1/2, y+1/2, -z+1/2'
'-x, -y, -z'
'x-1/2, -y-1/2, z-1/2'

loop_
_atom_site_label
_atom_site_type_symbol
_atom_site_fract_x
_atom_site_fract_y
_atom_site_fract_z
_atom_site_U_iso_or_equiv
_atom_site_adp_type
_atom_site_occupancy
_atom_site_symmetry_multiplicity
_atom_site_calc_flag
_atom_site_refinement_flags
SiA Si -0.00142(12) 0.40993(5) 0.62597(4) 0.0539(3) Uani 1 1 d .
C5A C 0.1068(5) 0.3622(3) 0.67521(15) 0.0940(16) Uani 1 1 d .
H5AA H 0.0440 0.3289 0.6893 0.141 Uiso 1 1 calc R
H5AB H 0.1463 0.3962 0.6988 0.141 Uiso 1 1 calc R
H5AC H 0.1866 0.3368 0.6632 0.141 Uiso 1 1 calc R
C6A C -0.0979(5) 0.3445(2) 0.58476(16) 0.0920(15) Uani 1 1 d .
H6AA H -0.1497 0.3106 0.6025 0.138 Uiso 1 1 calc R
H6AB H -0.0270 0.3196 0.5680 0.138 Uiso 1 1 calc R
H6AC H -0.1673 0.3691 0.5624 0.138 Uiso 1 1 calc R
C10A C -0.1178(4) 0.47953(18) 0.65073(11) 0.0460(8) Uani 1 1 d .
C11A C -0.2269(4) 0.46565(19) 0.68530(12) 0.0478(8) Uani 1 1 d .
C12A C -0.3282(5) 0.4111(2) 0.67659(15) 0.0794(14) Uani 1 1 d .
H12A H -0.3305 0.3849 0.6485 0.095 Uiso 1 1 calc R
C13A C -0.4266(5) 0.3946(3) 0.70897(17) 0.0884(15) Uani 1 1 d .
H13A H -0.4943 0.3576 0.7023 0.106 Uiso 1 1 calc R
C14A C -0.4258(4) 0.4315(2) 0.75041(15) 0.0685(12) Uani 1 1 d .
H14A H -0.4928 0.4204 0.7719 0.082 Uiso 1 1 calc R
C15A C -0.3250(4) 0.4854(2) 0.75997(13) 0.0655(11) Uani 1 1 d .
H15A H -0.3227 0.5107 0.7884 0.079 Uiso 1 1 calc R
C16A C -0.2265(4) 0.5024(2) 0.72771(12) 0.0564(9) Uani 1 1 d .
H16A H -0.1587 0.5393 0.7347 0.068 Uiso 1 1 calc R
C20A C -0.0714(3) 0.54462(18) 0.63674(10) 0.0412(8) Uani 1 1 d .
C21A C -0.1291(3) 0.61424(17) 0.65164(10) 0.0395(7) Uani 1 1 d .
C22A C -0.2793(4) 0.6299(2) 0.64239(12) 0.0517(9) Uani 1 1 d .
H22A H -0.3434 0.5966 0.6267 0.062 Uiso 1 1 calc R
C23A C -0.3333(4) 0.6950(2) 0.65655(13) 0.0618(11) Uani 1 1 d .
H23A H -0.4336 0.7051 0.6501 0.074 Uiso 1 1 calc R
C24A C -0.2404(5) 0.7448(2) 0.68010(14) 0.0639(11) Uani 1 1 d .
H24A H -0.2777 0.7883 0.6897 0.077 Uiso 1 1 calc R
C25A C -0.0927(4) 0.72969(19) 0.68927(12) 0.0548(9) Uani 1 1 d .
H25A H -0.0294 0.7629 0.7054 0.066 Uiso 1 1 calc R
C26A C -0.0375(4) 0.66543(18) 0.67470(11) 0.0468(8) Uani 1 1 d .
H26A H 0.0634 0.6564 0.6805 0.056 Uiso 1 1 calc R
C30A C 0.0508(3) 0.54305(18) 0.60369(10) 0.0409(7) Uani 1 1 d .
C31A C 0.1009(3) 0.61100(17) 0.58347(11) 0.0398(7) Uani 1 1 d .
C32A C 0.2484(4) 0.6303(2) 0.58958(12) 0.0530(9) Uani 1 1 d .
H32A H 0.3162 0.6014 0.6078 0.064 Uiso 1 1 calc R
C33A C 0.2973(4) 0.6926(2) 0.56888(14) 0.0643(11) Uani 1 1 d .
H33A H 0.3969 0.7050 0.5734 0.077 Uiso 1 1 calc R
C34A C 0.1990(5) 0.7356(2) 0.54199(14) 0.0658(11) Uani 1 1 d .
H34A H 0.2316 0.7770 0.5280 0.079 Uiso 1 1 calc R
C35A C 0.0532(4) 0.7175(2) 0.53584(12) 0.0581(10) Uani 1 1 d .
H35A H -0.0138 0.7466 0.5175 0.070 Uiso 1 1 calc R
C36A C 0.0040(4) 0.65642(18) 0.55649(12) 0.0484(8) Uani 1 1 d .
H36A H -0.0963 0.6453 0.5523 0.058 Uiso 1 1 calc R
C40A C 0.1015(4) 0.47733(18) 0.59392(12) 0.0476(8) Uani 1 1 d .
C41A C 0.2073(3) 0.45997(19) 0.55890(12) 0.0470(8) Uani 1 1 d .
C42A C 0.3077(5) 0.4045(2) 0.56778(15) 0.0774(13) Uani 1 1 d .
H42A H 0.3120 0.3801 0.5966 0.093 Uiso 1 1 calc R
C43A C 0.4015(5) 0.3846(3) 0.53480(17) 0.0848(14) Uani 1 1 d .
H43A H 0.4683 0.3473 0.5418 0.102 Uiso 1 1 calc R
C44A C 0.3971(4) 0.4189(2) 0.49227(15) 0.0663(11) Uani 1 1 d .
H44A H 0.4615 0.4060 0.4703 0.080 Uiso 1 1 calc R
C45A C 0.2970(4) 0.4727(2) 0.48216(12) 0.0585(10) Uani 1 1 d .
H45A H 0.2921 0.4957 0.4528 0.070 Uiso 1 1 calc R
C46A C 0.2025(4) 0.4935(2) 0.51485(11) 0.0508(9) Uani 1 1 d .
H46A H 0.1351 0.5303 0.5073 0.061 Uiso 1 1 calc R
SiB Si -0.10912(11) 0.64686(5) 0.85064(3) 0.0450(3) Uani 1 1 d .
C5B C -0.2279(4) 0.6902(2) 0.80185(13) 0.0689(11) Uani 1 1 d .
H5BA H -0.2968 0.7216 0.8149 0.103 Uiso 1 1 calc R
H5BB H -0.2811 0.6542 0.7827 0.103 Uiso 1 1 calc R
H5BC H -0.1677 0.7174 0.7825 0.103 Uiso 1 1 calc R
C6B C -0.0297(4) 0.7156(2) 0.89343(14) 0.0685(11) Uani 1 1 d .
H6BA H -0.1073 0.7464 0.9020 0.103 Uiso 1 1 calc R
H6BB H 0.0419 0.7436 0.8790 0.103 Uiso 1 1 calc R
H6BC H 0.0173 0.6925 0.9214 0.103 Uiso 1 1 calc R
C10B C 0.0325(3) 0.58354(17) 0.83125(11) 0.0398(7) Uani 1 1 d .
C11B C 0.1422(3) 0.59809(18) 0.79738(11) 0.0439(8) Uani 1 1 d .
C12B C 0.2086(4) 0.6651(2) 0.79667(13) 0.0644(11) Uani 1 1 d .
H12B H 0.1814 0.7007 0.8170 0.077 Uiso 1 1 calc R
C13B C 0.3133(5) 0.6800(3) 0.76665(15) 0.0805(14) Uani 1 1 d .
H13B H 0.3568 0.7252 0.7675 0.097 Uiso 1 1 calc R
C14B C 0.3546(4) 0.6305(3) 0.73585(15) 0.0727(12) Uani 1 1 d .
H14B H 0.4270 0.6410 0.7160 0.087 Uiso 1 1 calc R
C15B C 0.2880(4) 0.5644(2) 0.73426(14) 0.0671(11) Uani 1 1 d .
H15B H 0.3134 0.5303 0.7126 0.081 Uiso 1 1 calc R
C16B C 0.1832(4) 0.5481(2) 0.76466(12) 0.0556(9) Uani 1 1 d .
H16B H 0.1394 0.5030 0.7632 0.067 Uiso 1 1 calc R
C20B C 0.0129(3) 0.51966(17) 0.85250(10) 0.0382(7) Uani 1 1 d .
C21B C 0.1015(4) 0.45365(18) 0.84752(12) 0.0446(8) Uani 1 1 d .
C22B C 0.2443(4) 0.4492(3) 0.86802(15) 0.0757(13) Uani 1 1 d .
H22B H 0.2889 0.4883 0.8842 0.091 Uiso 1 1 calc R
C23B C 0.3236(6) 0.3844(4) 0.8643(2) 0.105(2) Uani 1 1 d .
H23B H 0.4207 0.3803 0.8783 0.126 Uiso 1 1 calc R
C24B C 0.2552(8) 0.3281(3) 0.8399(2) 0.114(2) Uani 1 1 d .
H24B H 0.3066 0.2852 0.8379 0.137 Uiso 1 1 calc R
C25B C 0.1159(7) 0.3329(2) 0.81864(19) 0.0918(17) Uani 1 1 d .
H25B H 0.0723 0.2946 0.8014 0.110 Uiso 1 1 calc R
C26B C 0.0391(4) 0.39559(19) 0.82295(14) 0.0604(10) Uani 1 1 d .
H26B H -0.0579 0.3988 0.8088 0.072 Uiso 1 1 calc R
C30B C -0.1126(3) 0.51589(17) 0.88357(10) 0.0376(7) Uani 1 1 d .
C31B C -0.1327(3) 0.44881(17) 0.91000(10) 0.0397(7) Uani 1 1 d .
C36B C -0.0285(4) 0.4265(2) 0.94615(13) 0.0630(11) Uani 1 1 d .
H36B H 0.0540 0.4551 0.9546 0.076 Uiso 1 1 calc R
C35B C -0.0436(4) 0.3632(2) 0.96991(15) 0.0728(13) Uani 1 1 d .
H35B H 0.0277 0.3496 0.9944 0.087 Uiso 1 1 calc R
C34B C -0.1639(5) 0.3199(2) 0.95757(15) 0.0669(11) Uani 1 1 d .
H34B H -0.1737 0.2766 0.9732 0.080 Uiso 1 1 calc R
C33B C -0.2684(5) 0.3410(2) 0.92227(14) 0.0664(11) Uani 1 1 d .
H33B H -0.3510 0.3124 0.9140 0.080 Uiso 1 1 calc R
C32B C -0.2523(4) 0.4047(2) 0.89870(12) 0.0533(9) Uani 1 1 d .
H32B H -0.3244 0.4182 0.8744 0.064 Uiso 1 1 calc R
C40B C -0.1962(4) 0.57564(18) 0.88453(11) 0.0437(8) Uani 1 1 d .
C41B C -0.3239(4) 0.58582(18) 0.91235(11) 0.0458(8) Uani 1 1 d .
C42B C -0.4535(4) 0.6160(2) 0.89085(14) 0.0703(12) Uani 1 1 d .
H42B H -0.4596 0.6287 0.8589 0.084 Uiso 1 1 calc R
C43B C -0.5739(5) 0.6275(3) 0.91583(18) 0.0894(15) Uani 1 1 d .
H43B H -0.6611 0.6463 0.9005 0.107 Uiso 1 1 calc R
C44B C -0.5635(6) 0.6111(3) 0.96344(18) 0.0841(15) Uani 1 1 d .
H44B H -0.6433 0.6197 0.9806 0.101 Uiso 1 1 calc R
C45B C -0.4379(5) 0.5824(2) 0.98526(15) 0.0775(13) Uani 1 1 d .
H45B H -0.4315 0.5713 1.0175 0.093 Uiso 1 1 calc R
C46B C -0.3184(4) 0.5692(2) 0.96006(12) 0.0620(10) Uani 1 1 d .
H46C H -0.2330 0.5488 0.9756 0.074 Uiso 1 1 calc R

loop_
_atom_site_aniso_label
_atom_site_aniso_U_11
_atom_site_aniso_U_22
_atom_site_aniso_U_33
_atom_site_aniso_U_23
_atom_site_aniso_U_13
_atom_site_aniso_U_12
SiA 0.0754(8) 0.0338(5) 0.0563(6) 0.0041(4) 0.0246(5) 0.0032(5)
C5A 0.129(4) 0.076(3) 0.082(3) 0.034(3) 0.032(3) 0.038(3)
C6A 0.130(4) 0.064(3) 0.089(3) -0.027(3) 0.046(3) -0.026(3)
C10A 0.055(2) 0.043(2) 0.0418(17) 0.0016(15) 0.0123(15) -0.0026(17)
C11A 0.051(2) 0.042(2) 0.0517(19) 0.0049(16) 0.0140(16) 0.0026(17)
C12A 0.097(3) 0.068(3) 0.080(3) -0.019(2) 0.041(3) -0.033(3)
C13A 0.095(4) 0.070(3) 0.108(4) -0.012(3) 0.049(3) -0.029(3)
C14A 0.061(3) 0.067(3) 0.082(3) 0.018(2) 0.032(2) 0.006(2)
C15A 0.072(3) 0.076(3) 0.050(2) 0.003(2) 0.0165(19) 0.001(2)
C16A 0.057(2) 0.062(3) 0.050(2) 0.0013(19) 0.0077(17) -0.0040(19)
C20A 0.0416(19) 0.0400(19) 0.0422(17) 0.0004(15) 0.0053(14) 0.0022(15)
C21A 0.042(2) 0.0366(18) 0.0412(17) 0.0056(14) 0.0107(14) 0.0059(15)
C22A 0.051(2) 0.054(2) 0.050(2) 0.0030(17) 0.0077(16) 0.0081(18)
C23A 0.052(2) 0.071(3) 0.064(2) 0.012(2) 0.0139(19) 0.022(2)
C24A 0.083(3) 0.047(2) 0.068(2) 0.009(2) 0.033(2) 0.020(2)
C25A 0.067(3) 0.040(2) 0.061(2) -0.0038(17) 0.0221(18) -0.0039(19)
C26A 0.049(2) 0.0387(19) 0.0547(19) 0.0019(16) 0.0141(16) 0.0046(16)
C30A 0.0440(19) 0.0358(18) 0.0440(17) 0.0028(14) 0.0093(14) -0.0013(15)
C31A 0.043(2) 0.0328(17) 0.0456(17) -0.0027(14) 0.0123(14) -0.0034(15)
C32A 0.051(2) 0.051(2) 0.057(2) -0.0064(17) 0.0058(17) -0.0053(18)
C33A 0.058(3) 0.060(3) 0.077(3) -0.009(2) 0.021(2) -0.020(2)
C34A 0.085(3) 0.042(2) 0.075(3) 0.001(2) 0.029(2) -0.016(2)
C35A 0.077(3) 0.041(2) 0.059(2) 0.0031(17) 0.0201(19) 0.005(2)
C36A 0.054(2) 0.037(2) 0.056(2) -0.0005(16) 0.0149(16) 0.0004(17)
C40A 0.046(2) 0.042(2) 0.057(2) 0.0035(16) 0.0140(16) 0.0079(16)
C41A 0.043(2) 0.0398(19) 0.059(2) 0.0007(16) 0.0128(16) 0.0026(16)
C42A 0.091(3) 0.069(3) 0.078(3) 0.023(2) 0.032(2) 0.035(3)
C43A 0.085(3) 0.079(3) 0.094(3) 0.011(3) 0.027(3) 0.041(3)
C44A 0.054(2) 0.072(3) 0.077(3) -0.014(2) 0.026(2) 0.004(2)
C45A 0.061(2) 0.065(3) 0.051(2) -0.0087(19) 0.0133(17) -0.005(2)
C46A 0.049(2) 0.049(2) 0.055(2) -0.0021(17) 0.0080(16) 0.0015(17)
SiB 0.0566(6) 0.0320(5) 0.0481(5) 0.0014(4) 0.0127(4) 0.0025(4)
C5B 0.075(3) 0.065(3) 0.067(2) 0.019(2) 0.011(2) 0.014(2)
C6B 0.086(3) 0.047(2) 0.074(3) -0.011(2) 0.017(2) 0.001(2)
C10B 0.0373(18) 0.0364(18) 0.0460(17) -0.0005(14) 0.0059(14) -0.0060(14)
C11B 0.0429(19) 0.042(2) 0.0476(18) 0.0083(15) 0.0082(15) -0.0006(16)
C12B 0.090(3) 0.050(2) 0.056(2) -0.0012(18) 0.019(2) -0.024(2)
C13B 0.090(3) 0.081(3) 0.073(3) 0.006(3) 0.021(2) -0.041(3)
C14B 0.057(3) 0.091(4) 0.073(3) 0.019(3) 0.024(2) -0.011(2)
C15B 0.067(3) 0.070(3) 0.070(2) 0.015(2) 0.033(2) 0.020(2)
C16B 0.061(2) 0.044(2) 0.066(2) 0.0081(18) 0.0238(18) 0.0048(18)
C20B 0.0380(18) 0.0341(17) 0.0431(17) -0.0015(14) 0.0070(13) -0.0002(14)
C21B 0.041(2) 0.0365(19) 0.059(2) 0.0094(16) 0.0174(16) -0.0010(16)
C22B 0.047(3) 0.083(3) 0.097(3) 0.024(3) 0.011(2) 0.005(2)
C23B 0.059(3) 0.107(5) 0.154(5) 0.059(4) 0.031(3) 0.033(3)
C24B 0.111(5) 0.070(4) 0.179(6) 0.051(4) 0.091(5) 0.041(4)
C25B 0.115(4) 0.040(2) 0.134(4) 0.000(3) 0.080(4) 0.006(3)
C26B 0.068(3) 0.037(2) 0.081(3) -0.0029(19) 0.034(2) -0.0022(19)
C30B 0.0375(18) 0.0354(18) 0.0400(16) -0.0005(14) 0.0041(13) -0.0040(14)
C31B 0.0421(19) 0.0392(18) 0.0394(16) -0.0013(14) 0.0122(14) -0.0027(16)
C36B 0.060(2) 0.066(3) 0.062(2) 0.020(2) 0.0029(19) -0.003(2)
C35B 0.056(3) 0.085(3) 0.079(3) 0.040(2) 0.012(2) 0.017(2)
C34B 0.085(3) 0.047(2) 0.077(3) 0.018(2) 0.044(2) 0.013(2)
C33B 0.086(3) 0.055(3) 0.062(2) 0.000(2) 0.023(2) -0.024(2)
C32B 0.057(2) 0.056(2) 0.0469(19) 0.0021(17) 0.0086(16) -0.0087(19)
C40B 0.051(2) 0.0394(19) 0.0415(17) -0.0007(14) 0.0102(15) 0.0000(16)
C41B 0.051(2) 0.0379(19) 0.0501(19) -0.0066(15) 0.0139(16) -0.0023(16)
C42B 0.065(3) 0.086(3) 0.063(2) 0.000(2) 0.019(2) 0.024(2)
C43B 0.070(3) 0.101(4) 0.103(4) -0.011(3) 0.033(3) 0.026(3)
C44B 0.081(3) 0.083(3) 0.097(4) -0.029(3) 0.049(3) -0.002(3)
C45B 0.101(4) 0.081(3) 0.058(2) -0.015(2) 0.039(2) -0.009(3)
C46B 0.069(3) 0.070(3) 0.047(2) -0.0056(19) 0.0113(18) -0.004(2)

loop_
_atom_type_symbol
_atom_type_description
_atom_type_scat_dispersion_real
_atom_type_scat_dispersion_imag
_atom_type_scat_source
C C 0.0033 0.0016 'International Tables Vol C Tables 4.2.6.8 and 6.1.1.4'
H H 0.0000 0.0000 'International Tables Vol C Tables 4.2.6.8 and 6.1.1.4'
Si Si 0.0817 0.0704 'International Tables Vol C Tables 4.2.6.8 and 6.1.1.4'

loop_
_geom_angle_atom_site_label_1
_geom_angle_atom_site_label_2
_geom_angle_atom_site_label_3
_geom_angle
C6A SiA C5A 109.6(2)
C6A SiA C10A 116.71(19)
C5A SiA C10A 109.39(18)
C6A SiA C40A 111.73(18)
C5A SiA C40A 115.97(19)
C10A SiA C40A 92.79(15)
C20A C10A C11A 126.6(3)
C20A C10A SiA 107.9(2)
C11A C10A SiA 124.9(2)
C12A C11A C16A 117.4(3)
C12A C11A C10A 119.5(3)
C16A C11A C10A 123.0(3)
C11A C12A C13A 121.0(4)
C14A C13A C12A 121.0(4)
C13A C14A C15A 118.9(4)
C14A C15A C16A 120.5(4)
C11A C16A C15A 121.2(4)
C10A C20A C21A 124.8(3)
C10A C20A C30A 115.5(3)
C21A C20A C30A 119.7(3)
C26A C21A C22A 118.1(3)
C26A C21A C20A 121.8(3)
C22A C21A C20A 120.1(3)
C23A C22A C21A 120.0(4)
C24A C23A C22A 120.9(4)
C25A C24A C23A 119.3(4)
C24A C25A C26A 120.3(4)
C25A C26A C21A 121.4(3)
C40A C30A C31A 124.9(3)
C40A C30A C20A 115.5(3)
C31A C30A C20A 119.6(3)
C32A C31A C36A 117.3(3)
C32A C31A C30A 120.7(3)
C36A C31A C30A 122.0(3)
C31A C32A C33A 120.9(4)
C34A C33A C32A 120.2(4)
C35A C34A C33A 119.6(4)
C34A C35A C36A 120.6(4)
C35A C36A C31A 121.4(3)
C30A C40A C41A 126.4(3)
C30A C40A SiA 108.2(2)
C41A C40A SiA 124.9(3)
C42A C41A C46A 117.0(3)
C42A C41A C40A 120.2(3)
C46A C41A C40A 122.6(3)
C43A C42A C41A 121.5(4)
C44A C43A C42A 120.6(4)
C43A C44A C45A 119.1(4)
C44A C45A C46A 121.0(4)
C45A C46A C41A 120.7(3)
C5B SiB C6B 109.8(2)
C5B SiB C40B 116.73(18)
C6B SiB C40B 108.35(16)
C5B SiB C10B 115.04(16)
C6B SiB C10B 113.32(16)
C40B SiB C10B 92.57(14)
C20B C10B C11B 125.3(3)
C20B C10B SiB 107.3(2)
C11B C10B SiB 127.3(2)
C12B C11B C16B 116.4(3)
C12B C11B C10B 119.9(3)
C16B C11B C10B 123.7(3)
C13B C12B C11B 121.6(4)
C14B C13B C12B 121.4(4)
C13B C14B C15B 118.9(4)
C14B C15B C16B 120.6(4)
C15B C16B C11B 121.1(4)
C10B C20B C21B 126.0(3)
C10B C20B C30B 116.2(3)
C21B C20B C30B 117.8(3)
C22B C21B C26B 119.1(4)
C22B C21B C20B 120.7(4)
C26B C21B C20B 120.1(3)
C21B C22B C23B 119.3(5)
C24B C23B C22B 119.0(5)
C25B C24B C23B 121.8(5)
C24B C25B C26B 118.8(5)
C25B C26B C21B 122.0(4)
C40B C30B C31B 126.0(3)
C40B C30B C20B 115.7(3)
C31B C30B C20B 118.3(3)
C32B C31B C36B 117.0(3)
C32B C31B C30B 121.9(3)
C36B C31B C30B 121.1(3)
C35B C36B C31B 121.6(4)
C36B C35B C34B 120.1(4)
C33B C34B C35B 119.3(4)
C34B C33B C32B 120.1(4)
C31B C32B C33B 121.9(4)
C30B C40B C41B 126.2(3)
C30B C40B SiB 107.8(2)
C41B C40B SiB 125.6(2)
C46B C41B C42B 117.3(3)
C46B C41B C40B 122.8(3)
C42B C41B C40B 119.8(3)
C43B C42B C41B 121.5(4)
C44B C43B C42B 119.5(5)
C45B C44B C43B 120.1(4)
C44B C45B C46B 120.6(4)
C41B C46B C45B 121.1(4)

loop_
_geom_bond_atom_site_label_1
_geom_bond_atom_site_label_2
_geom_bond_distance
SiA C6A 1.842(4)
SiA C5A 1.843(4)
SiA C10A 1.858(3)
SiA C40A 1.860(3)
C10A C20A 1.358(4)
C10A C11A 1.489(4)
C11A C12A 1.377(5)
C11A C16A 1.380(5)
C12A C13A 1.382(5)
C13A C14A 1.358(6)
C14A C15A 1.366(6)
C15A C16A 1.383(4)
C20A C21A 1.478(4)
C20A C30A 1.528(4)
C21A C26A 1.382(5)
C21A C22A 1.393(4)
C22A C23A 1.384(5)
C23A C24A 1.378(6)
C24A C25A 1.369(5)
C25A C26A 1.379(5)
C30A C40A 1.349(4)
C30A C31A 1.482(4)
C31A C32A 1.381(4)
C31A C36A 1.389(5)
C32A C33A 1.395(5)
C33A C34A 1.367(5)
C34A C35A 1.361(5)
C35A C36A 1.376(5)
C40A C41A 1.488(4)
C41A C42A 1.384(5)
C41A C46A 1.389(4)
C42A C43A 1.381(5)
C43A C44A 1.359(6)
C44A C45A 1.363(5)
C45A C46A 1.383(4)
SiB C5B 1.843(4)
SiB C6B 1.854(4)
SiB C40B 1.864(3)
SiB C10B 1.872(3)
C10B C20B 1.355(4)
C10B C11B 1.481(4)
C11B C12B 1.389(5)
C11B C16B 1.392(5)
C12B C13B 1.371(5)
C13B C14B 1.350(6)
C14B C15B 1.371(6)
C15B C16B 1.385(4)
C20B C21B 1.486(4)
C20B C30B 1.515(4)
C21B C22B 1.365(5)
C21B C26B 1.375(5)
C22B C23B 1.417(7)
C23B C24B 1.369(8)
C24B C25B 1.344(8)
C25B C26B 1.373(6)
C30B C40B 1.351(4)
C30B C31B 1.478(4)
C31B C32B 1.373(4)
C31B C36B 1.379(5)
C36B C35B 1.372(5)
C35B C34B 1.374(6)
C34B C33B 1.359(5)
C33B C32B 1.378(5)
C40B C41B 1.483(4)
C41B C46B 1.379(5)
C41B C42B 1.385(5)
C42B C43B 1.382(5)
C43B C44B 1.373(6)
C44B C45B 1.348(6)
C45B C46B 1.385(5)

loop_
_geom_torsion_atom_site_label_1
_geom_torsion_atom_site_label_2
_geom_torsion_atom_site_label_3
_geom_torsion_atom_site_label_4
_geom_torsion
C16A C11A C10A C20A -43.6(5)
C26A C21A C20A C30A -57.2(4)
C36A C31A C30A C20A -57.3(4)
C46A C41A C40A C30A -39.5(5)
SiA C10A C20A C30A 3.4(3)
C10A C20A C30A C40A -2.4(4)
C16B C11B C10B C20B 34.8(5)
C26B C21B C20B C30B 69.1(4)
C36B C31B C30B C20B 66.4(4)
C46B C41B C40B C30B 48.8(5)
SiB C10B C20B C30B 1.2(3)
C10B C20B C30B C40B 3.5(4)
